data_2014091
loop_
_publ_author_name
'Li, Xin-Hua'
'Yang, Sai-Zhen'

_publ_section_title
;
 Bis(\m-2-sulfonatobenzoato)bis[(1,10-phenanthroline)lead(II)]
 dihydrate
;
_journal_issue 9
_journal_name_full 'Acta Crystallographica Section C'
_journal_page_first m423
_journal_page_last m425
_journal_paper_doi 10.1107/S0108270104016889
_journal_volume 60
_journal_year 2004
_chemical_formula_iupac '[Pb2 (C7 H4 O5 S)2 (C12 H8 N2)2] , 2H2 O'
_chemical_formula_moiety 'C38 H24 N4 O10 Pb2 S2 , 2H2 O'
_chemical_formula_sum 'C38 H28 N4 O12 Pb2 S2'
_chemical_formula_weight 605.57
_chemical_name_systematic
;
Bis(\m-2-sulfobenzenecarboxylato)bis[(1,10-phenanthroline)lead(II)] dihydrate
;
_space_group_IT_number 2
_symmetry_cell_setting triclinic
_symmetry_space_group_name_Hall '-P 1'
_symmetry_space_group_name_H-M 'P -1'
_atom_sites_solution_hydrogens geom
_atom_sites_solution_primary direct
_atom_sites_solution_secondary difmap
_audit_creation_method SHELXL97
_cell_angle_alpha 97.2800(10)
_cell_angle_beta 100.320(2)
_cell_angle_gamma 91.1500(10)
_cell_formula_units_Z 2
_cell_length_a 7.3232(7)
_cell_length_b 10.8613(10)
_cell_length_c 12.0558(11)
_cell_measurement_reflns_used 3352
_cell_measurement_temperature 298(2)
_cell_measurement_theta_max 25.25
_cell_measurement_theta_min 2.33
_cell_volume 934.90(15)
_computing_cell_refinement 'SAINT (Bruker, 2002)'
_computing_data_collection 'SMART (Bruker, 2002)'
_computing_data_reduction SAINT
_computing_molecular_graphics 'XP in SHELXTL (Bruker, 2002)'
_computing_publication_material SHELXL97
_computing_structure_refinement 'SHELXL97 (Sheldrick, 1997)'
_computing_structure_solution 'SHELXS97 (Sheldrick, 1997)'
_diffrn_ambient_temperature 298(2)
_diffrn_measured_fraction_theta_full 0.990
_diffrn_measured_fraction_theta_max 0.990
_diffrn_measurement_device_type 'Bruker APEX CCD area-detector'
_diffrn_measurement_method '\f and \w'
_diffrn_radiation_monochromator graphite
_diffrn_radiation_source 'fine-focus sealed tube'
_diffrn_radiation_type MoK\a
_diffrn_radiation_wavelength 0.71073
_diffrn_reflns_av_R_equivalents 0.0236
_diffrn_reflns_av_sigmaI/netI 0.0355
_diffrn_reflns_limit_h_max 8
_diffrn_reflns_limit_h_min -8
_diffrn_reflns_limit_k_max 12
_diffrn_reflns_limit_k_min -13
_diffrn_reflns_limit_l_max 14
_diffrn_reflns_limit_l_min -14
_diffrn_reflns_number 6867
_diffrn_reflns_theta_full 25.25
_diffrn_reflns_theta_max 25.25
_diffrn_reflns_theta_min 1.89
_diffrn_standards_decay_% 0
_diffrn_standards_interval_count 0
_diffrn_standards_interval_time 0
_diffrn_standards_number 0
_exptl_absorpt_coefficient_mu 9.176
_exptl_absorpt_correction_T_max 0.2266
_exptl_absorpt_correction_T_min 0.0341
_exptl_absorpt_correction_type numerical
_exptl_absorpt_process_details '(SADABS; Bruker, 2002)'
_exptl_crystal_colour colourless
_exptl_crystal_density_diffrn 2.151
_exptl_crystal_density_meas ?
_exptl_crystal_density_method 'not measured'
_exptl_crystal_description prism
_exptl_crystal_F_000 576
_exptl_crystal_size_max 0.20
_exptl_crystal_size_mid 0.15
_exptl_crystal_size_min 0.10
_refine_diff_density_max 1.751
_refine_diff_density_min -0.597
_refine_ls_extinction_method none
_refine_ls_goodness_of_fit_ref 1.053
_refine_ls_hydrogen_treatment mixed
_refine_ls_matrix_type full
_refine_ls_number_parameters 270
_refine_ls_number_reflns 3352
_refine_ls_number_restraints 0
_refine_ls_restrained_S_all 1.053
_refine_ls_R_factor_all 0.0272
_refine_ls_R_factor_gt 0.0252
_refine_ls_shift/su_max 0.001
_refine_ls_shift/su_mean 0.000
_refine_ls_structure_factor_coef Fsqd
_refine_ls_weighting_details 'calc w=1/[\s^2^(Fo^2^)+(0.0341P)^2^+0.2266P] where P=(Fo^2^+2Fc^2^)/3'
_refine_ls_weighting_scheme calc
_refine_ls_wR_factor_gt 0.0607
_refine_ls_wR_factor_ref 0.0615
_reflns_number_gt 3162
_reflns_number_total 3352
_reflns_threshold_expression I>2\s(I)
_cod_data_source_file av1191.cif
_cod_data_source_block I
_cod_depositor_comments
;
The following automatic conversions were performed:
'_symmetry_cell_setting' value 'Triclinic' changed to 'triclinic'
according to '/home/saulius/struct/CIF-dictionaries/cif_core.dic'
dictionary named 'cif_core.dic' version 2.4.1 from 2010-06-29.

Automatic conversion script
Id: cif_fix_enum 1527 2010-12-29 10:47:43Z saulius 

The following automatic conversions were performed:

'_symmetry_cell_setting' value 'Triclinic' changed to 'triclinic'
according to /home/saulius/struct/CIF-dictionaries/cif_core.dic
dictionary named 'cif_core.dic' version 2.4.1 from 2010-06-29.

Automatic conversion script
Id: cif_fix_values 1715 2011-07-08 13:25:40Z adriana 

The following automatic conversions were performed:

'_exptl_crystal_density_meas' value 'not measured' was changed to '?'
- the value is perceived as not measured.

Automatic conversion script
Id: cif_fix_values 3008 2015-01-20 13:52:24Z robertas 
;
_cod_original_cell_volume 934.89(15)
_cod_original_sg_symbol_Hall -P1
_cod_database_code 2014091
_cod_database_fobs_code 2014091

loop_
_symmetry_equiv_pos_as_xyz
'x, y, z'
'-x, -y, -z'

loop_
_atom_site_label
_atom_site_fract_x
_atom_site_fract_y
_atom_site_fract_z
_atom_site_U_iso_or_equiv
_atom_site_adp_type
_atom_site_calc_flag
_atom_site_refinement_flags
_atom_site_occupancy
_atom_site_disorder_assembly
_atom_site_disorder_group
_atom_site_type_symbol
O6 0.8489(9) 0.2030(7) 0.0765(5) 0.0880(18) Uani d . 1 . . O
Pb1 0.79333(2) 0.605327(14) 0.565670(14) 0.02970(8) Uani d . 1 . . Pb
S1 0.48519(17) 0.59828(12) 0.31857(11) 0.0378(3) Uani d . 1 . . S
O1 0.9269(5) 0.5524(3) 0.3827(3) 0.0406(8) Uani d . 1 . . O
O3 0.5714(5) 0.7016(3) 0.4036(3) 0.0421(8) Uani d . 1 . . O
O4 0.5278(5) 0.4785(3) 0.3587(3) 0.0460(9) Uani d . 1 . . O
O5 0.2910(6) 0.6107(5) 0.2809(4) 0.0726(13) Uani d . 1 . . O
N1 1.0069(5) 0.7936(3) 0.5696(3) 0.0329(9) Uani d . 1 . . N
N2 0.7212(5) 0.8020(3) 0.6897(3) 0.0342(9) Uani d . 1 . . N
C1 1.1442(7) 0.7912(5) 0.5113(5) 0.0443(13) Uani d . 1 . . C
H1 1.1553 0.7198 0.4620 0.053 Uiso calc R 1 . . H
C2 1.2725(8) 0.8897(5) 0.5200(5) 0.0497(14) Uani d . 1 . . C
H2 1.3679 0.8834 0.4783 0.060 Uiso calc R 1 . . H
C3 1.2562(8) 0.9946(5) 0.5900(6) 0.0510(14) Uani d . 1 . . C
H3 1.3391 1.0621 0.5958 0.061 Uiso calc R 1 . . H
C4 1.1125(7) 1.0015(5) 0.6545(5) 0.0422(12) Uani d . 1 . . C
C5 1.0891(9) 1.1089(5) 0.7302(6) 0.0633(18) Uani d . 1 . . C
H5 1.1720 1.1770 0.7394 0.076 Uiso calc R 1 . . H
C6 0.9492(10) 1.1136(5) 0.7885(6) 0.0615(17) Uani d . 1 . . C
H6 0.9360 1.1855 0.8367 0.074 Uiso calc R 1 . . H
C7 0.8204(8) 1.0110(5) 0.7784(5) 0.0462(13) Uani d . 1 . . C
C8 0.6732(9) 1.0109(5) 0.8386(5) 0.0552(15) Uani d . 1 . . C
H8 0.6566 1.0801 0.8890 0.066 Uiso calc R 1 . . H
C9 0.5534(9) 0.9084(5) 0.8229(5) 0.0516(14) Uani d . 1 . . C
H9 0.4550 0.9072 0.8620 0.062 Uiso calc R 1 . . H
C10 0.5833(8) 0.8068(5) 0.7471(5) 0.0435(12) Uani d . 1 . . C
H10 0.5013 0.7380 0.7360 0.052 Uiso calc R 1 . . H
C11 0.9914(7) 0.8976(4) 0.6410(4) 0.0352(11) Uani d . 1 . . C
C12 0.8402(7) 0.9032(4) 0.7041(4) 0.0335(10) Uani d . 1 . . C
C13 0.8885(6) 0.4964(5) 0.2831(4) 0.0339(11) Uani d . 1 . . C
C14 0.7694(7) 0.5571(4) 0.1918(4) 0.0326(10) Uani d . 1 . . C
C15 0.5935(7) 0.6029(4) 0.1977(4) 0.0321(10) Uani d . 1 . . C
C16 0.4948(7) 0.6532(5) 0.1064(5) 0.0425(12) Uani d . 1 . . C
H16 0.3752 0.6791 0.1090 0.051 Uiso calc R 1 . . H
C17 0.5708(8) 0.6652(5) 0.0125(5) 0.0487(14) Uani d . 1 . . C
H17 0.5047 0.7019 -0.0470 0.058 Uiso calc R 1 . . H
C18 0.7449(9) 0.6230(6) 0.0059(5) 0.0501(14) Uani d . 1 . . C
H18 0.7962 0.6312 -0.0581 0.060 Uiso calc R 1 . . H
C19 0.8436(8) 0.5685(5) 0.0942(5) 0.0418(12) Uani d . 1 . . C
H19 0.9605 0.5391 0.0887 0.050 Uiso calc R 1 . . H
O2 0.9549(5) 0.3944(3) 0.2529(3) 0.0468(9) Uani d . 1 . . O
H6A 0.885(15) 0.276(11) 0.123(10) 0.14(4) Uiso d . 1 . . H
H6B 0.89(2) 0.136(14) 0.107(13) 0.24(8) Uiso d . 1 . . H

loop_
_atom_site_aniso_label
_atom_site_aniso_U_11
_atom_site_aniso_U_22
_atom_site_aniso_U_33
_atom_site_aniso_U_12
_atom_site_aniso_U_13
_atom_site_aniso_U_23
O6 0.099(4) 0.079(4) 0.066(3) 0.006(3) -0.015(3) -0.022(3)
Pb1 0.03257(11) 0.02643(11) 0.02964(12) -0.00129(7) 0.00979(8) -0.00342(7)
S1 0.0344(6) 0.0425(7) 0.0372(7) -0.0036(5) 0.0131(5) -0.0004(6)
O1 0.0406(19) 0.051(2) 0.0289(19) 0.0055(16) 0.0103(15) -0.0053(16)
O3 0.054(2) 0.0365(19) 0.034(2) 0.0015(17) 0.0135(17) -0.0068(16)
O4 0.060(2) 0.0359(19) 0.045(2) -0.0084(17) 0.0216(19) 0.0020(17)
O5 0.042(2) 0.111(4) 0.067(3) 0.004(2) 0.017(2) 0.009(3)
N1 0.038(2) 0.029(2) 0.032(2) -0.0002(17) 0.0090(18) -0.0005(17)
N2 0.039(2) 0.030(2) 0.034(2) 0.0045(17) 0.0108(18) -0.0012(17)
C1 0.044(3) 0.038(3) 0.053(4) 0.002(2) 0.019(3) 0.001(3)
C2 0.043(3) 0.050(3) 0.059(4) -0.003(3) 0.020(3) 0.004(3)
C3 0.040(3) 0.043(3) 0.068(4) -0.009(2) 0.007(3) 0.008(3)
C4 0.044(3) 0.031(3) 0.049(3) -0.005(2) 0.007(2) 0.000(2)
C5 0.063(4) 0.035(3) 0.086(5) -0.017(3) 0.014(4) -0.013(3)
C6 0.072(4) 0.035(3) 0.073(5) -0.003(3) 0.016(4) -0.017(3)
C7 0.059(3) 0.035(3) 0.042(3) 0.001(2) 0.009(3) -0.005(2)
C8 0.075(4) 0.042(3) 0.050(4) 0.006(3) 0.026(3) -0.014(3)
C9 0.064(4) 0.051(3) 0.046(3) 0.012(3) 0.031(3) 0.001(3)
C10 0.048(3) 0.041(3) 0.043(3) 0.000(2) 0.017(3) 0.002(2)
C11 0.040(3) 0.031(2) 0.033(3) -0.002(2) 0.007(2) -0.001(2)
C12 0.044(3) 0.026(2) 0.029(3) 0.001(2) 0.006(2) -0.0017(19)
C13 0.033(2) 0.040(3) 0.028(3) -0.002(2) 0.008(2) 0.000(2)
C14 0.039(3) 0.028(2) 0.029(3) -0.001(2) 0.006(2) -0.0043(19)
C15 0.036(2) 0.029(2) 0.031(3) -0.0027(19) 0.009(2) -0.002(2)
C16 0.034(3) 0.046(3) 0.046(3) 0.001(2) 0.004(2) 0.006(3)
C17 0.061(4) 0.049(3) 0.037(3) 0.006(3) 0.003(3) 0.017(3)
C18 0.064(4) 0.055(3) 0.036(3) 0.005(3) 0.018(3) 0.010(3)
C19 0.045(3) 0.046(3) 0.036(3) 0.004(2) 0.012(2) 0.003(2)
O2 0.061(2) 0.0337(19) 0.041(2) 0.0103(17) 0.0004(18) -0.0045(16)

loop_
_atom_type_symbol
_atom_type_description
_atom_type_scat_dispersion_real
_atom_type_scat_dispersion_imag
_atom_type_scat_source
C C 0.0033 0.0016 'International Tables Vol C Tables 4.2.6.8 and 6.1.1.4'
H H 0.0000 0.0000 'International Tables Vol C Tables 4.2.6.8 and 6.1.1.4'
N N 0.0061 0.0033 'International Tables Vol C Tables 4.2.6.8 and 6.1.1.4'
O O 0.0106 0.0060 'International Tables Vol C Tables 4.2.6.8 and 6.1.1.4'
Pb Pb -3.3944 10.1111 'International Tables Vol C Tables 4.2.6.8 and 6.1.1.4'
S S 0.1246 0.1234 'International Tables Vol C Tables 4.2.6.8 and 6.1.1.4'

loop_
_geom_angle_atom_site_label_1
_geom_angle_atom_site_label_2
_geom_angle_atom_site_label_3
_geom_angle_site_symmetry_1
_geom_angle_site_symmetry_3
_geom_angle
_geom_angle_publ_flag
H6A O6 H6B . . 114(10) ?
N1 Pb1 N2 . . 65.03(12) yes
N1 Pb1 O1 . . 77.52(12) yes
N2 Pb1 O1 . . 137.24(12) yes
N1 Pb1 O2 . 2_766 74.86(12) yes
N2 Pb1 O2 . 2_766 78.37(12) yes
O1 Pb1 O2 . 2_766 111.94(12) yes
N1 Pb1 O3 . . 84.87(12) yes
N2 Pb1 O3 . . 82.95(11) yes
O1 Pb1 O3 . . 73.54(11) yes
O2 Pb1 O3 2_766 . 156.80(12) yes
N1 Pb1 O1 . 2_766 95.32(12) yes
N2 Pb1 O1 . 2_766 127.26(11) yes
O1 Pb1 O1 . 2_766 74.01(12) yes
O2 Pb1 O1 2_766 2_766 48.91(11) yes
O3 Pb1 O1 . 2_766 146.69(10) yes
O5 S1 O4 . . 112.8(3) ?
O5 S1 O3 . . 113.1(3) ?
O4 S1 O3 . . 110.9(2) ?
O5 S1 C15 . . 106.9(3) ?
O4 S1 C15 . . 106.3(2) ?
O3 S1 C15 . . 106.3(2) ?
C13 O1 Pb1 . . 142.7(3) ?
C13 O1 Pb1 . 2_766 90.1(3) ?
Pb1 O1 Pb1 . 2_766 105.99(12) ?
S1 O3 Pb1 . . 107.52(18) ?
C1 N1 C11 . . 117.9(4) ?
C1 N1 Pb1 . . 122.7(3) ?
C11 N1 Pb1 . . 119.2(3) ?
C10 N2 C12 . . 118.4(4) ?
C10 N2 Pb1 . . 123.3(3) ?
C12 N2 Pb1 . . 118.1(3) ?
N1 C1 C2 . . 123.5(5) ?
N1 C1 H1 . . 118.2 ?
C2 C1 H1 . . 118.2 ?
C3 C2 C1 . . 118.9(5) ?
C3 C2 H2 . . 120.6 ?
C1 C2 H2 . . 120.6 ?
C2 C3 C4 . . 119.7(5) ?
C2 C3 H3 . . 120.1 ?
C4 C3 H3 . . 120.1 ?
C11 C4 C3 . . 117.3(5) ?
C11 C4 C5 . . 120.3(5) ?
C3 C4 C5 . . 122.3(5) ?
C6 C5 C4 . . 121.0(5) ?
C6 C5 H5 . . 119.5 ?
C4 C5 H5 . . 119.5 ?
C5 C6 C7 . . 121.5(6) ?
C5 C6 H6 . . 119.2 ?
C7 C6 H6 . . 119.2 ?
C8 C7 C12 . . 117.6(5) ?
C8 C7 C6 . . 123.6(5) ?
C12 C7 C6 . . 118.8(5) ?
C9 C8 C7 . . 120.0(5) ?
C9 C8 H8 . . 120.0 ?
C7 C8 H8 . . 120.0 ?
C8 C9 C10 . . 118.2(5) ?
C8 C9 H9 . . 120.9 ?
C10 C9 H9 . . 120.9 ?
N2 C10 C9 . . 123.9(5) ?
N2 C10 H10 . . 118.0 ?
C9 C10 H10 . . 118.0 ?
N1 C11 C4 . . 122.6(5) ?
N1 C11 C12 . . 118.9(4) ?
C4 C11 C12 . . 118.4(4) ?
N2 C12 C7 . . 121.9(5) ?
N2 C12 C11 . . 118.2(4) ?
C7 C12 C11 . . 119.9(4) ?
O1 C13 O2 . . 123.2(5) ?
O1 C13 C14 . . 119.4(4) ?
O2 C13 C14 . . 117.2(4) ?
C19 C14 C15 . . 118.3(5) ?
C19 C14 C13 . . 116.4(4) ?
C15 C14 C13 . . 125.3(4) ?
C16 C15 C14 . . 119.9(5) ?
C16 C15 S1 . . 117.1(4) ?
C14 C15 S1 . . 123.0(4) ?
C17 C16 C15 . . 120.9(5) ?
C17 C16 H16 . . 119.6 ?
C15 C16 H16 . . 119.6 ?
C16 C17 C18 . . 120.1(5) ?
C16 C17 H17 . . 120.0 ?
C18 C17 H17 . . 120.0 ?
C17 C18 C19 . . 120.1(5) ?
C17 C18 H18 . . 119.9 ?
C19 C18 H18 . . 119.9 ?
C18 C19 C14 . . 120.6(5) ?
C18 C19 H19 . . 119.7 ?
C14 C19 H19 . . 119.7 ?
C13 O2 Pb1 . 2_766 96.6(3) ?

loop_
_geom_bond_atom_site_label_1
_geom_bond_atom_site_label_2
_geom_bond_site_symmetry_2
_geom_bond_distance
_geom_bond_publ_flag
O6 H6A . 0.92(12) ?
O6 H6B . 0.88(14) ?
Pb1 N1 . 2.540(4) yes
Pb1 N2 . 2.569(4) yes
Pb1 O1 . 2.574(3) yes
Pb1 O2 2_766 2.595(4) yes
Pb1 O3 . 2.646(4) yes
Pb1 O1 2_766 2.734(3) yes
S1 O5 . 1.428(4) yes
S1 O4 . 1.465(4) yes
S1 O3 . 1.469(4) yes
S1 C15 . 1.785(5) ?
O1 C13 . 1.256(6) ?
O1 Pb1 2_766 2.734(3) ?
N1 C1 . 1.324(6) ?
N1 C11 . 1.350(6) ?
N2 C10 . 1.321(6) ?
N2 C12 . 1.363(6) ?
C1 C2 . 1.391(8) ?
C1 H1 . 0.9300 ?
C2 C3 . 1.351(8) ?
C2 H2 . 0.9300 ?
C3 C4 . 1.413(8) ?
C3 H3 . 0.9300 ?
C4 C11 . 1.396(7) ?
C4 C5 . 1.421(8) ?
C5 C6 . 1.341(9) ?
C5 H5 . 0.9300 ?
C6 C7 . 1.424(8) ?
C6 H6 . 0.9300 ?
C7 C8 . 1.403(8) ?
C7 C12 . 1.408(7) ?
C8 C9 . 1.376(8) ?
C8 H8 . 0.9300 ?
C9 C10 . 1.388(8) ?
C9 H9 . 0.9300 ?
C10 H10 . 0.9300 ?
C11 C12 . 1.450(7) ?
C13 O2 . 1.256(6) ?
C13 C14 . 1.507(7) ?
C14 C19 . 1.400(7) ?
C14 C15 . 1.400(7) ?
C15 C16 . 1.384(7) ?
C16 C17 . 1.367(8) ?
C16 H16 . 0.9300 ?
C17 C18 . 1.376(8) ?
C17 H17 . 0.9300 ?
C18 C19 . 1.380(9) ?
C18 H18 . 0.9300 ?
C19 H19 . 0.9300 ?
O2 Pb1 2_766 2.595(4) ?

loop_
_geom_hbond_atom_site_label_D
_geom_hbond_atom_site_label_H
_geom_hbond_atom_site_label_A
_geom_hbond_site_symmetry_A
_geom_hbond_distance_DH
_geom_hbond_distance_HA
_geom_hbond_distance_DA
_geom_hbond_angle_DHA
O6 H6A O2 2_766 0.92(12) 1.88(12) 2.770(7) 163(10)

loop_
_geom_torsion_atom_site_label_1
_geom_torsion_atom_site_label_2
_geom_torsion_atom_site_label_3
_geom_torsion_atom_site_label_4
_geom_torsion_site_symmetry_1
_geom_torsion_site_symmetry_4
_geom_torsion
_geom_torsion_publ_flag
N1 Pb1 O1 C13 . . -148.4(6) ?
N2 Pb1 O1 C13 . . -119.6(5) ?
O2 Pb1 O1 C13 2_766 . 143.8(5) ?
O3 Pb1 O1 C13 . . -60.1(5) ?
O1 Pb1 O1 C13 2_766 . 112.3(6) ?
N1 Pb1 O1 Pb1 . 2_766 99.33(14) yes
N2 Pb1 O1 Pb1 . 2_766 128.15(15) yes
O2 Pb1 O1 Pb1 2_766 2_766 31.51(16) yes
O3 Pb1 O1 Pb1 . 2_766 -172.39(15) yes
O1 Pb1 O1 Pb1 2_766 2_766 0.0 yes
O5 S1 O3 Pb1 . . 136.2(2) ?
O4 S1 O3 Pb1 . . 8.3(2) ?
C15 S1 O3 Pb1 . . -106.9(2) ?
N1 Pb1 O3 S1 . . 142.3(2) ?
N2 Pb1 O3 S1 . . -152.2(2) ?
O1 Pb1 O3 S1 . . 63.87(19) ?
O2 Pb1 O3 S1 2_766 . 171.3(2) ?
O1 Pb1 O3 S1 2_766 . 50.5(3) ?
N2 Pb1 N1 C1 . . -179.4(4) ?
O1 Pb1 N1 C1 . . -20.6(4) ?
O2 Pb1 N1 C1 2_766 . 96.6(4) ?
O3 Pb1 N1 C1 . . -94.8(4) ?
O1 Pb1 N1 C1 2_766 . 51.8(4) ?
N2 Pb1 N1 C11 . . 6.4(3) ?
O1 Pb1 N1 C11 . . 165.2(4) ?
O2 Pb1 N1 C11 2_766 . -77.6(3) ?
O3 Pb1 N1 C11 . . 91.0(3) ?
O1 Pb1 N1 C11 2_766 . -122.4(3) ?
N1 Pb1 N2 C10 . . 179.6(4) ?
O1 Pb1 N2 C10 . . 148.3(4) ?
O2 Pb1 N2 C10 2_766 . -101.9(4) ?
O3 Pb1 N2 C10 . . 92.0(4) ?
O1 Pb1 N2 C10 2_766 . -103.5(4) ?
N1 Pb1 N2 C12 . . -5.9(3) ?
O1 Pb1 N2 C12 . . -37.1(4) ?
O2 Pb1 N2 C12 2_766 . 72.7(3) ?
O3 Pb1 N2 C12 . . -93.5(3) ?
O1 Pb1 N2 C12 2_766 . 71.1(4) ?
C11 N1 C1 C2 . . 0.1(8) ?
Pb1 N1 C1 C2 . . -174.2(4) ?
N1 C1 C2 C3 . . -1.0(9) ?
C1 C2 C3 C4 . . 1.3(9) ?
C2 C3 C4 C11 . . -0.7(8) ?
C2 C3 C4 C5 . . 179.5(6) ?
C11 C4 C5 C6 . . -1.1(10) ?
C3 C4 C5 C6 . . 178.7(6) ?
C4 C5 C6 C7 . . 0.9(11) ?
C5 C6 C7 C8 . . 179.3(7) ?
C5 C6 C7 C12 . . -0.9(10) ?
C12 C7 C8 C9 . . -0.7(9) ?
C6 C7 C8 C9 . . 179.2(6) ?
C7 C8 C9 C10 . . 0.2(9) ?
C12 N2 C10 C9 . . -1.0(8) ?
Pb1 N2 C10 C9 . . 173.5(4) ?
C8 C9 C10 N2 . . 0.7(9) ?
C1 N1 C11 C4 . . 0.5(7) ?
Pb1 N1 C11 C4 . . 175.0(4) ?
C1 N1 C11 C12 . . 178.9(5) ?
Pb1 N1 C11 C12 . . -6.6(6) ?
C3 C4 C11 N1 . . -0.2(8) ?
C5 C4 C11 N1 . . 179.5(5) ?
C3 C4 C11 C12 . . -178.6(5) ?
C5 C4 C11 C12 . . 1.1(8) ?
C10 N2 C12 C7 . . 0.5(7) ?
Pb1 N2 C12 C7 . . -174.4(4) ?
C10 N2 C12 C11 . . -180.0(4) ?
Pb1 N2 C12 C11 . . 5.2(6) ?
C8 C7 C12 N2 . . 0.4(8) ?
C6 C7 C12 N2 . . -179.5(5) ?
C8 C7 C12 C11 . . -179.2(5) ?
C6 C7 C12 C11 . . 0.9(8) ?
N1 C11 C12 N2 . . 0.9(7) ?
C4 C11 C12 N2 . . 179.4(5) ?
N1 C11 C12 C7 . . -179.6(5) ?
C4 C11 C12 C7 . . -1.1(7) ?
Pb1 O1 C13 O2 . . -106.1(6) ?
Pb1 O1 C13 O2 2_766 . 11.1(5) ?
Pb1 O1 C13 C14 . . 79.0(7) ?
Pb1 O1 C13 C14 2_766 . -163.8(4) ?
O1 C13 C14 C19 . . 125.3(5) ?
O2 C13 C14 C19 . . -49.9(6) ?
O1 C13 C14 C15 . . -54.2(7) ?
O2 C13 C14 C15 . . 130.6(5) ?
C19 C14 C15 C16 . . 2.6(7) ?
C13 C14 C15 C16 . . -177.8(5) ?
C19 C14 C15 S1 . . -178.3(4) ?
C13 C14 C15 S1 . . 1.2(7) ?
O5 S1 C15 C16 . . 19.0(5) ?
O4 S1 C15 C16 . . 139.8(4) ?
O3 S1 C15 C16 . . -102.0(4) ?
O5 S1 C15 C14 . . -160.1(4) ?
O4 S1 C15 C14 . . -39.4(5) ?
O3 S1 C15 C14 . . 78.9(4) ?
C14 C15 C16 C17 . . -3.7(8) ?
S1 C15 C16 C17 . . 177.2(4) ?
C15 C16 C17 C18 . . 2.4(9) ?
C16 C17 C18 C19 . . -0.1(9) ?
C17 C18 C19 C14 . . -0.9(9) ?
C15 C14 C19 C18 . . -0.4(8) ?
C13 C14 C19 C18 . . -179.9(5) ?
O1 C13 O2 Pb1 . 2_766 -11.8(5) ?
C14 C13 O2 Pb1 . 2_766 163.3(4) ?
